data_2310071
loop_
_publ_author_name
'Binnendijk, N.F.'
'Brink, C.'
'van de Linde, J.'

_publ_section_title
;
 The crystal structures of Cs Cu2 Cl3 and Cs Ag2 I3
;
_journal_name_full 'Acta Crystallographica (1,1948-23,1967)'
_journal_page_first 176
_journal_page_last 180
_journal_paper_doi 10.1107/S0365110X54000503
_journal_volume 7
_journal_year 1954
_chemical_formula_sum 'Ag2 Cs I3'
_chemical_name_systematic 'Cs (Ag2 I3)'
_space_group_IT_number 62
_symmetry_space_group_name_Hall '-P 2c 2ab'
_symmetry_space_group_name_H-M 'P b n m'
_cell_angle_alpha 90
_cell_angle_beta 90
_cell_angle_gamma 90
_cell_formula_units_Z 4
_cell_length_a 11.08
_cell_length_b 13.74
_cell_length_c 6.23
_cell_volume 948.450
_citation_journal_id_ASTM ACCRA9
_cod_data_source_file silver2-3_49.cif
_cod_data_source_block Ag2Cs1I3
_cod_original_cell_volume 948.4502
_cod_original_sg_symbol_Hall '-P 2ac 2n (z,x,y)'
_cod_original_formula_sum 'Ag2 Cs1 I3'
_cod_database_code 2310071

loop_
_symmetry_equiv_pos_as_xyz
x,y,z
x+1/2,-y+1/2,-z
-x+1/2,y+1/2,-z+1/2
-x,-y,z+1/2
-x,-y,-z
-x-1/2,y-1/2,z
x-1/2,-y-1/2,z-1/2
x,y,-z-1/2

loop_
_atom_site_label
_atom_site_type_symbol
_atom_site_fract_x
_atom_site_fract_y
_atom_site_fract_z
_atom_site_occupancy
_atom_site_U_iso_or_equiv
I3 I-1 0.802 0.372 0.25 1 0.0
Cs1 Cs+1 0.505 0.185 0.25 1 0.0
Ag1 Ag+1 0.342 0.499 0 1 0.0
I2 I-1 0.495 0.622 0.25 1 0.0
I1 I-1 0.214 0.366 0.25 1 0.0
